data_2019223
loop_
_publ_author_name
'Bhardwaj, Rajni M.'
'Johnston, Blair F.'
'Oswald, Iain D. H.'
'Florence, Alastair J.'

_publ_section_title
;
 A complementary experimental and computational study of loxapine
 succinate and its monohydrate
;
_journal_issue 11
_journal_name_full 'Acta Crystallographica Section C'
_journal_page_first 1273
_journal_page_last 1278
_journal_paper_doi 10.1107/S0108270113029363
_journal_volume 69
_journal_year 2013
_chemical_formula_iupac '2C18 H19 Cl N3 O +, C4 H4 O4 2-, C4 H6 O4, 2H2 O'
_chemical_formula_moiety '2(C18 H19 Cl N3 O +), C4 H4 O4 2-, C4 H6 O4, 2(H2 O)'
_chemical_formula_sum 'C44 H52 Cl2 N6 O12'
_chemical_formula_weight 927.82
_chemical_name_common 'Loxapine succinate monohydrate'
_chemical_name_systematic
'Bis[4-(2-chlorodibenzo[<i>b</i>,<i>f</i>][1,4]oxazepin-11-yl)-1-methylpiperazin-1-ium] succinate succinic acid monosolvate monohydrate'
_space_group_IT_number 2
_symmetry_cell_setting triclinic
_symmetry_space_group_name_Hall '-P 1'
_symmetry_space_group_name_H-M 'P -1'
_atom_sites_solution_hydrogens geom
_atom_sites_solution_primary direct
_atom_sites_solution_secondary difmap
_audit_creation_method SHELXL-97
_cell_angle_alpha 74.708(2)
_cell_angle_beta 86.102(2)
_cell_angle_gamma 65.518(2)
_cell_formula_units_Z 1
_cell_length_a 9.4171(6)
_cell_length_b 9.7604(7)
_cell_length_c 13.7949(9)
_cell_measurement_reflns_used 6072
_cell_measurement_temperature 123(2)
_cell_measurement_theta_max 26.31
_cell_measurement_theta_min 2.37
_cell_volume 1111.86(13)
_computing_cell_refinement 'SAINT (Bruker, 2007)'
_computing_data_collection 'APEX2 (Bruker, 2007)'
_computing_data_reduction 'SAINT (Bruker, 2007)'
_computing_molecular_graphics 'Mercury (Macrae <i>et al.</i>,2006) and ORTEP-3 for Windows (Farrugia, 2012)'
_computing_publication_material 'enCIFER (Allen <i>et al.</i>, 2004)'
_computing_structure_refinement 'SHELXL97 (Sheldrick, 2008) within WinGX suite (Farrugia, 2012)'
_computing_structure_solution 'SHELXS97 (Sheldrick, 2008) within WinGX suite (Farrugia, 2012)'
_diffrn_ambient_temperature 123(2)
_diffrn_detector_area_resol_mean 66
_diffrn_measured_fraction_theta_full 0.984
_diffrn_measured_fraction_theta_max 0.984
_diffrn_measurement_device_type 'Bruker D8 diffractometer with APEX CCD detector'
_diffrn_measurement_method '\f & \w scans'
_diffrn_radiation_monochromator graphite
_diffrn_radiation_source 'fine-focus sealed tube'
_diffrn_radiation_type MoK\a
_diffrn_radiation_wavelength 0.71073
_diffrn_reflns_av_R_equivalents 0.0274
_diffrn_reflns_av_sigmaI/netI 0.0297
_diffrn_reflns_limit_h_max 11
_diffrn_reflns_limit_h_min -11
_diffrn_reflns_limit_k_max 12
_diffrn_reflns_limit_k_min -11
_diffrn_reflns_limit_l_max 16
_diffrn_reflns_limit_l_min -17
_diffrn_reflns_number 15591
_diffrn_reflns_theta_full 26.00
_diffrn_reflns_theta_max 26.00
_diffrn_reflns_theta_min 2.37
_exptl_absorpt_coefficient_mu 0.216
_exptl_absorpt_correction_T_max 0.7454
_exptl_absorpt_correction_T_min 0.6534
_exptl_absorpt_correction_type multi-scan
_exptl_absorpt_process_details '(SADABS; Bruker, 2007)'
_exptl_crystal_colour colourless
_exptl_crystal_density_diffrn 1.386
_exptl_crystal_density_method 'not measured'
_exptl_crystal_description plate
_exptl_crystal_F_000 488
_exptl_crystal_size_max 0.326
_exptl_crystal_size_mid 0.181
_exptl_crystal_size_min 0.064
_refine_diff_density_max 0.250
_refine_diff_density_min -0.254
_refine_ls_extinction_method none
_refine_ls_goodness_of_fit_ref 1.028
_refine_ls_hydrogen_treatment mixed
_refine_ls_matrix_type full
_refine_ls_number_parameters 306
_refine_ls_number_reflns 4287
_refine_ls_number_restraints 3
_refine_ls_restrained_S_all 1.030
_refine_ls_R_factor_all 0.0536
_refine_ls_R_factor_gt 0.0378
_refine_ls_shift/su_max 0.000
_refine_ls_shift/su_mean 0.000
_refine_ls_structure_factor_coef Fsqd
_refine_ls_weighting_details 'calc w=1/[\s^2^(Fo^2^)+(0.0484P)^2^+0.4552P] where P=(Fo^2^+2Fc^2^)/3'
_refine_ls_weighting_scheme calc
_refine_ls_wR_factor_gt 0.0911
_refine_ls_wR_factor_ref 0.0999
_reflns_number_gt 3385
_reflns_number_total 4287
_reflns_threshold_expression I>2\s(I)
_cod_data_source_file fm3014.cif
_cod_data_source_block Loxapine_succinate_monohydrate
_cod_database_code 2019223

loop_
_symmetry_equiv_pos_as_xyz
'x, y, z'
'-x, -y, -z'

loop_
_atom_site_type_symbol
_atom_site_label
_atom_site_fract_x
_atom_site_fract_y
_atom_site_fract_z
_atom_site_U_iso_or_equiv
_atom_site_adp_type
_atom_site_calc_flag
_atom_site_refinement_flags
_atom_site_occupancy
_atom_site_symmetry_multiplicity
O O2 0.59307(17) 0.34796(18) 0.96876(13) 0.0428(4) Uani d D 1 1
O O4 0.25552(15) 0.45910(15) 1.06687(9) 0.0315(3) Uani d . 1 1
O O3 0.31724(17) 0.40868(17) 0.91680(10) 0.0357(3) Uani d D 1 1
C C19 0.2175(2) 0.4497(2) 0.98668(13) 0.0270(4) Uani d . 1 1
Cl Cl 0.40819(6) 0.50818(5) 0.35678(4) 0.03687(15) Uani d . 1 1
C C20 0.0541(2) 0.4878(2) 0.95707(13) 0.0283(4) Uani d . 1 1
H H20 0.0521 0.4019 0.9326 0.034 Uiso calc R 1 1
H H21 0.0159 0.5836 0.9010 0.034 Uiso calc R 1 1
C C22 0.9907(2) 0.9324(2) 0.98823(14) 0.0277(4) Uani d . 1 1
H H22 0.9967 0.8546 1.0523 0.033 Uiso calc R 1 1
H H23 1.0798 0.8821 0.9487 0.033 Uiso calc R 1 1
H H1N 0.633(3) -0.059(2) 0.8569(16) 0.042(6) Uiso d . 1 1
H H24 0.629(3) 0.424(3) 0.9462(19) 0.064(8) Uiso d D 1 1
H H25 0.662(3) 0.269(3) 0.943(2) 0.080(9) Uiso d D 1 1
H H3S 0.4111(18) 0.398(4) 0.930(2) 0.085(10) Uiso d D 1 1
O O1 0.98303(13) -0.06323(13) 0.40074(9) 0.0229(3) Uani d . 1 1
N N3 0.53880(17) -0.01438(16) 0.81396(10) 0.0208(3) Uani d . 1 1
N N2 0.67511(17) -0.05050(15) 0.62574(10) 0.0199(3) Uani d . 1 1
N N1 0.80274(17) -0.21282(16) 0.52527(10) 0.0212(3) Uani d . 1 1
C C16 0.5376(2) 0.12201(19) 0.73264(12) 0.0206(4) Uani d . 1 1
H H16 0.5398 0.2027 0.7627 0.025 Uiso calc R 1 1
H H15 0.4410 0.1681 0.6894 0.025 Uiso calc R 1 1
C C7 0.95809(19) -0.18240(19) 0.37534(12) 0.0211(4) Uani d . 1 1
C C13 0.74361(19) -0.07312(19) 0.53600(12) 0.0186(3) Uani d . 1 1
C C5 0.72601(19) 0.07047(19) 0.45642(12) 0.0186(3) Uani d . 1 1
C C6 0.5898(2) 0.20738(19) 0.44392(12) 0.0210(4) Uani d . 1 1
H H1 0.5049 0.2101 0.4859 0.025 Uiso calc R 1 1
C C10 0.9295(2) -0.4280(2) 0.32989(14) 0.0271(4) Uani d . 1 1
H H6 0.9190 -0.5125 0.3141 0.032 Uiso calc R 1 1
C C15 0.5423(2) -0.1397(2) 0.76954(12) 0.0215(4) Uani d . 1 1
H H10 0.4449 -0.1016 0.7283 0.026 Uiso calc R 1 1
H H11 0.5481 -0.2312 0.8242 0.026 Uiso calc R 1 1
C C4 0.8460(2) 0.07001(19) 0.39120(12) 0.0212(4) Uani d . 1 1
C C11 0.8558(2) -0.3759(2) 0.41191(13) 0.0245(4) Uani d . 1 1
H H7 0.7963 -0.4259 0.4521 0.029 Uiso calc R 1 1
C C17 0.6787(2) 0.06907(19) 0.67029(12) 0.0203(4) Uani d . 1 1
H H13 0.6787 0.1590 0.6163 0.024 Uiso calc R 1 1
H H14 0.7753 0.0259 0.7132 0.024 Uiso calc R 1 1
C C3 0.8327(2) 0.2027(2) 0.31697(13) 0.0266(4) Uani d . 1 1
H H3 0.9155 0.1999 0.2730 0.032 Uiso calc R 1 1
C C1 0.5790(2) 0.3390(2) 0.37015(13) 0.0254(4) Uani d . 1 1
C C14 0.6814(2) -0.18759(19) 0.70463(12) 0.0216(4) Uani d . 1 1
H H9 0.7794 -0.2329 0.7465 0.026 Uiso calc R 1 1
H H8 0.6799 -0.2677 0.6737 0.026 Uiso calc R 1 1
C C18 0.4030(2) 0.0334(2) 0.87795(14) 0.0304(4) Uani d . 1 1
H H18 0.4040 0.1152 0.9062 0.046 Uiso calc R 1 1
H H19 0.4092 -0.0567 0.9327 0.046 Uiso calc R 1 1
H H17 0.3061 0.0734 0.8372 0.046 Uiso calc R 1 1
C C12 0.8680(2) -0.25061(19) 0.43627(12) 0.0209(4) Uani d . 1 1
C C2 0.6993(2) 0.3387(2) 0.30689(14) 0.0295(4) Uani d . 1 1
H H2 0.6903 0.4307 0.2573 0.035 Uiso calc R 1 1
C C9 1.0180(2) -0.3579(2) 0.27091(13) 0.0272(4) Uani d . 1 1
H H5 1.0689 -0.3946 0.2152 0.033 Uiso calc R 1 1
C C8 1.0320(2) -0.2338(2) 0.29355(13) 0.0244(4) Uani d . 1 1
H H4 1.0919 -0.1844 0.2532 0.029 Uiso calc R 1 1
O O6 0.75413(15) 1.11491(14) 0.89341(9) 0.0303(3) Uani d . 1 1
O O5 0.80886(16) 0.86549(14) 0.92070(10) 0.0319(3) Uani d . 1 1
C C21 0.8397(2) 0.9754(2) 0.93035(12) 0.0212(4) Uani d . 1 1

loop_
_atom_site_aniso_label
_atom_site_aniso_U_11
_atom_site_aniso_U_22
_atom_site_aniso_U_33
_atom_site_aniso_U_12
_atom_site_aniso_U_13
_atom_site_aniso_U_23
O2 0.0322(8) 0.0364(8) 0.0645(10) -0.0143(7) 0.0120(7) -0.0229(8)
O4 0.0319(8) 0.0344(7) 0.0282(7) -0.0134(6) -0.0028(6) -0.0077(6)
O3 0.0335(8) 0.0426(8) 0.0331(8) -0.0166(7) 0.0056(6) -0.0127(6)
C19 0.0335(11) 0.0197(9) 0.0256(10) -0.0109(8) 0.0028(8) -0.0029(7)
Cl 0.0305(3) 0.0195(2) 0.0504(3) -0.0057(2) -0.0043(2) 0.0011(2)
C20 0.0319(10) 0.0267(9) 0.0227(9) -0.0094(8) -0.0038(8) -0.0035(7)
C22 0.0268(10) 0.0265(10) 0.0295(10) -0.0100(8) -0.0082(8) -0.0060(8)
O1 0.0185(6) 0.0262(6) 0.0262(6) -0.0100(5) 0.0026(5) -0.0094(5)
N3 0.0204(8) 0.0245(7) 0.0169(7) -0.0095(6) 0.0006(6) -0.0041(6)
N2 0.0247(8) 0.0188(7) 0.0171(7) -0.0104(6) 0.0025(6) -0.0038(6)
N1 0.0215(8) 0.0201(7) 0.0203(7) -0.0072(6) 0.0013(6) -0.0048(6)
C16 0.0229(9) 0.0186(8) 0.0184(8) -0.0072(7) -0.0018(7) -0.0032(7)
C7 0.0177(9) 0.0216(8) 0.0223(9) -0.0058(7) -0.0026(7) -0.0061(7)
C13 0.0160(8) 0.0222(8) 0.0180(8) -0.0086(7) 0.0001(7) -0.0045(7)
C5 0.0196(9) 0.0206(8) 0.0175(8) -0.0100(7) -0.0018(7) -0.0045(7)
C6 0.0217(9) 0.0225(9) 0.0209(8) -0.0107(7) 0.0001(7) -0.0060(7)
C10 0.0257(10) 0.0252(9) 0.0306(10) -0.0074(8) -0.0024(8) -0.0118(8)
C15 0.0251(9) 0.0235(9) 0.0178(8) -0.0131(7) -0.0003(7) -0.0028(7)
C4 0.0212(9) 0.0236(9) 0.0214(8) -0.0110(7) -0.0012(7) -0.0066(7)
C11 0.0217(9) 0.0210(9) 0.0278(9) -0.0067(7) -0.0010(7) -0.0044(7)
C17 0.0231(9) 0.0190(8) 0.0198(8) -0.0102(7) 0.0011(7) -0.0044(7)
C3 0.0280(10) 0.0310(10) 0.0246(9) -0.0177(8) 0.0042(8) -0.0045(8)
C1 0.0258(10) 0.0200(9) 0.0287(9) -0.0090(8) -0.0062(8) -0.0025(7)
C14 0.0253(9) 0.0199(8) 0.0196(8) -0.0105(7) 0.0005(7) -0.0030(7)
C18 0.0292(10) 0.0374(11) 0.0255(9) -0.0142(9) 0.0104(8) -0.0113(8)
C12 0.0184(9) 0.0202(8) 0.0192(8) -0.0037(7) -0.0021(7) -0.0036(7)
C2 0.0357(11) 0.0252(9) 0.0283(10) -0.0181(9) -0.0027(8) 0.0024(8)
C9 0.0243(10) 0.0321(10) 0.0226(9) -0.0056(8) -0.0012(7) -0.0123(8)
C8 0.0202(9) 0.0295(9) 0.0209(9) -0.0083(8) 0.0005(7) -0.0054(7)
O6 0.0296(7) 0.0242(7) 0.0344(7) -0.0073(6) -0.0099(6) -0.0068(6)
O5 0.0364(8) 0.0255(7) 0.0341(7) -0.0139(6) -0.0138(6) -0.0023(6)
C21 0.0243(9) 0.0246(9) 0.0144(8) -0.0103(8) 0.0014(7) -0.0041(7)

loop_
_atom_type_symbol
_atom_type_description
_atom_type_scat_dispersion_real
_atom_type_scat_dispersion_imag
_atom_type_scat_source
C C 0.0033 0.0016 'International Tables Vol C Tables 4.2.6.8 and 6.1.1.4'
H H 0.0000 0.0000 'International Tables Vol C Tables 4.2.6.8 and 6.1.1.4'
N N 0.0061 0.0033 'International Tables Vol C Tables 4.2.6.8 and 6.1.1.4'
O O 0.0106 0.0060 'International Tables Vol C Tables 4.2.6.8 and 6.1.1.4'
Cl Cl 0.1484 0.1585 'International Tables Vol C Tables 4.2.6.8 and 6.1.1.4'

loop_
_geom_angle_atom_site_label_1
_geom_angle_atom_site_label_2
_geom_angle_atom_site_label_3
_geom_angle_site_symmetry_1
_geom_angle_site_symmetry_3
_geom_angle
H24 O2 H25 . . 102(2)
C19 O3 H3S . . 114(2)
O4 C19 O3 . . 123.22(18)
O4 C19 C20 . . 123.40(17)
O3 C19 C20 . . 113.36(16)
C19 C20 C20 . 2_567 112.51(19)
C19 C20 H20 . . 109.1
C20 C20 H20 2_567 . 109.1
C19 C20 H21 . . 109.1
C20 C20 H21 2_567 . 109.1
H20 C20 H21 . . 107.8
C22 C22 C21 2_777 . 115.22(18)
C22 C22 H22 2_777 . 108.5
C21 C22 H22 . . 108.5
C22 C22 H23 2_777 . 108.5
C21 C22 H23 . . 108.5
H22 C22 H23 . . 107.5
C4 O1 C7 . . 111.53(12)
C18 N3 C15 . . 111.28(13)
C18 N3 C16 . . 110.98(14)
C15 N3 C16 . . 110.26(12)
C18 N3 H1N . . 107.6(13)
C15 N3 H1N . . 106.7(13)
C16 N3 H1N . . 109.9(13)
C13 N2 C14 . . 118.23(13)
C13 N2 C17 . . 122.14(13)
C14 N2 C17 . . 110.60(12)
C13 N1 C12 . . 123.52(14)
N3 C16 C17 . . 109.35(13)
N3 C16 H16 . . 109.8
C17 C16 H16 . . 109.8
N3 C16 H15 . . 109.8
C17 C16 H15 . . 109.8
H16 C16 H15 . . 108.3
C8 C7 C12 . . 122.23(16)
C8 C7 O1 . . 118.29(15)
C12 C7 O1 . . 119.37(14)
N1 C13 N2 . . 117.72(14)
N1 C13 C5 . . 125.88(14)
N2 C13 C5 . . 116.04(14)
C4 C5 C6 . . 118.33(15)
C4 C5 C13 . . 120.21(15)
C6 C5 C13 . . 121.46(15)
C1 C6 C5 . . 119.70(16)
C1 C6 H1 . . 120.1
C5 C6 H1 . . 120.1
C9 C10 C11 . . 120.53(16)
C9 C10 H6 . . 119.7
C11 C10 H6 . . 119.7
N3 C15 C14 . . 110.77(13)
N3 C15 H10 . . 109.5
C14 C15 H10 . . 109.5
N3 C15 H11 . . 109.5
C14 C15 H11 . . 109.5
H10 C15 H11 . . 108.1
O1 C4 C3 . . 118.49(15)
O1 C4 C5 . . 120.28(15)
C3 C4 C5 . . 121.22(16)
C10 C11 C12 . . 120.92(16)
C10 C11 H7 . . 119.5
C12 C11 H7 . . 119.5
N2 C17 C16 . . 109.68(13)
N2 C17 H13 . . 109.7
C16 C17 H13 . . 109.7
N2 C17 H14 . . 109.7
C16 C17 H14 . . 109.7
H13 C17 H14 . . 108.2
C2 C3 C4 . . 120.05(17)
C2 C3 H3 . . 120.0
C4 C3 H3 . . 120.0
C2 C1 C6 . . 121.73(17)
C2 C1 Cl . . 119.60(14)
C6 C1 Cl . . 118.67(14)
N2 C14 C15 . . 109.30(14)
N2 C14 H9 . . 109.8
C15 C14 H9 . . 109.8
N2 C14 H8 . . 109.8
C15 C14 H8 . . 109.8
H9 C14 H8 . . 108.3
N3 C18 H18 . . 109.5
N3 C18 H19 . . 109.5
H18 C18 H19 . . 109.5
N3 C18 H17 . . 109.5
H18 C18 H17 . . 109.5
H19 C18 H17 . . 109.5
C7 C12 C11 . . 117.17(15)
C7 C12 N1 . . 124.48(15)
C11 C12 N1 . . 118.02(15)
C3 C2 C1 . . 118.94(16)
C3 C2 H2 . . 120.5
C1 C2 H2 . . 120.5
C10 C9 C8 . . 119.64(16)
C10 C9 H5 . . 120.2
C8 C9 H5 . . 120.2
C7 C8 C9 . . 119.51(16)
C7 C8 H4 . . 120.2
C9 C8 H4 . . 120.2
O6 C21 O5 . . 122.85(16)
O6 C21 C22 . . 119.51(15)
O5 C21 C22 . . 117.63(15)

loop_
_geom_bond_atom_site_label_1
_geom_bond_atom_site_label_2
_geom_bond_site_symmetry_2
_geom_bond_distance
O2 H24 . 0.908(17)
O2 H25 . 0.912(17)
O4 C19 . 1.222(2)
O3 C19 . 1.319(2)
O3 H3S . 0.871(10)
C19 C20 . 1.485(3)
Cl C1 . 1.7394(18)
C20 C20 2_567 1.511(4)
C20 H20 . 0.9900
C20 H21 . 0.9900
C22 C22 2_777 1.517(3)
C22 C21 . 1.523(2)
C22 H22 . 0.9900
C22 H23 . 0.9900
O1 C4 . 1.384(2)
O1 C7 . 1.408(2)
N3 C18 . 1.484(2)
N3 C15 . 1.494(2)
N3 C16 . 1.494(2)
N3 H1N . 0.97(2)
N2 C13 . 1.384(2)
N2 C14 . 1.467(2)
N2 C17 . 1.468(2)
N1 C13 . 1.287(2)
N1 C12 . 1.404(2)
C16 C17 . 1.510(2)
C16 H16 . 0.9900
C16 H15 . 0.9900
C7 C8 . 1.383(2)
C7 C12 . 1.395(2)
C13 C5 . 1.489(2)
C5 C4 . 1.395(2)
C5 C6 . 1.396(2)
C6 C1 . 1.383(2)
C6 H1 . 0.9500
C10 C9 . 1.383(3)
C10 C11 . 1.387(2)
C10 H6 . 0.9500
C15 C14 . 1.513(2)
C15 H10 . 0.9900
C15 H11 . 0.9900
C4 C3 . 1.387(2)
C11 C12 . 1.400(2)
C11 H7 . 0.9500
C17 H13 . 0.9900
C17 H14 . 0.9900
C3 C2 . 1.380(3)
C3 H3 . 0.9500
C1 C2 . 1.382(3)
C14 H9 . 0.9900
C14 H8 . 0.9900
C18 H18 . 0.9800
C18 H19 . 0.9800
C18 H17 . 0.9800
C2 H2 . 0.9500
C9 C8 . 1.385(2)
C9 H5 . 0.9500
C8 H4 . 0.9500
O6 C21 . 1.242(2)
O5 C21 . 1.262(2)

loop_
_geom_hbond_atom_site_label_D
_geom_hbond_atom_site_label_H
_geom_hbond_atom_site_label_A
_geom_hbond_site_symmetry_A
_geom_hbond_distance_DH
_geom_hbond_distance_HA
_geom_hbond_distance_DA
_geom_hbond_angle_DHA
N3 H1N O5 1_545 0.96(3) 1.71(3) 2.672(2) 173(2)
N3 H1N O6 1_545 0.96(3) 2.57(3) 3.172(2) 120.0(10)
O2 H24 O4 2_667 0.91(3) 1.85(3) 2.732(2) 163(3)
O2 H25 O6 1_545 0.92(3) 1.69(3) 2.594(2) 167(3)

loop_
_geom_torsion_atom_site_label_1
_geom_torsion_atom_site_label_2
_geom_torsion_atom_site_label_3
_geom_torsion_atom_site_label_4
_geom_torsion_site_symmetry_1
_geom_torsion_site_symmetry_4
_geom_torsion
O4 C19 C20 C20 . 2_567 -9.8(3)
O3 C19 C20 C20 . 2_567 171.90(19)
C18 N3 C16 C17 . . 179.14(14)
C15 N3 C16 C17 . . -57.09(17)
C4 O1 C7 C8 . . 116.62(16)
C4 O1 C7 C12 . . -67.09(19)
C12 N1 C13 N2 . . 176.45(14)
C12 N1 C13 C5 . . 3.7(3)
C14 N2 C13 N1 . . 3.1(2)
C17 N2 C13 N1 . . 147.11(16)
C14 N2 C13 C5 . . 176.62(14)
C17 N2 C13 C5 . . -39.4(2)
N1 C13 C5 C4 . . -41.8(2)
N2 C13 C5 C4 . . 145.26(15)
N1 C13 C5 C6 . . 137.24(18)
N2 C13 C5 C6 . . -35.7(2)
C4 C5 C6 C1 . . -1.9(2)
C13 C5 C6 C1 . . 178.98(15)
C18 N3 C15 C14 . . -179.90(14)
C16 N3 C15 C14 . . 56.50(18)
C7 O1 C4 C3 . . -113.13(17)
C7 O1 C4 C5 . . 68.08(19)
C6 C5 C4 O1 . . -179.89(14)
C13 C5 C4 O1 . . -0.8(2)
C6 C5 C4 C3 . . 1.3(2)
C13 C5 C4 C3 . . -179.54(15)
C9 C10 C11 C12 . . 0.6(3)
C13 N2 C17 C16 . . 151.96(15)
C14 N2 C17 C16 . . -61.64(17)
N3 C16 C17 N2 . . 59.48(17)
O1 C4 C3 C2 . . -178.42(15)
C5 C4 C3 C2 . . 0.4(3)
C5 C6 C1 C2 . . 0.8(3)
C5 C6 C1 Cl . . -179.67(13)
C13 N2 C14 C15 . . -152.16(14)
C17 N2 C14 C15 . . 59.97(17)
N3 C15 C14 N2 . . -57.29(18)
C8 C7 C12 C11 . . 0.5(2)
O1 C7 C12 C11 . . -175.60(14)
C8 C7 C12 N1 . . 173.79(16)
O1 C7 C12 N1 . . -2.3(2)
C10 C11 C12 C7 . . -0.6(2)
C10 C11 C12 N1 . . -174.32(16)
C13 N1 C12 C7 . . 38.8(3)
C13 N1 C12 C11 . . -148.04(17)
C4 C3 C2 C1 . . -1.5(3)
C6 C1 C2 C3 . . 0.9(3)
Cl C1 C2 C3 . . -178.60(14)
C11 C10 C9 C8 . . -0.6(3)
C12 C7 C8 C9 . . -0.5(3)
O1 C7 C8 C9 . . 175.70(15)
C10 C9 C8 C7 . . 0.5(3)
C22 C22 C21 O6 2_777 . 10.6(3)
C22 C22 C21 O5 2_777 . -170.67(19)
